data_7127648
loop_
_publ_author_name
'G\"obel, Dominik'
'Rusch, Pascal'
'Duvinage, Daniel'
'Bigall, Nadja C.'
'Nachtsheim, Boris J.'

_publ_section_title
;
 Emission color-tunable oxazol(in)yl-substituted excited-state
 intramolecular proton transfer (ESIPT)-based luminophores.
;
_journal_issue 98
_journal_name_full 'Chemical communications (Cambridge, England)'
_journal_page_first 15430
_journal_page_last 15433
_journal_paper_doi 10.1039/d0cc05780k
_journal_volume 56
_journal_year 2020
_chemical_formula_moiety 'C26 H18 Br N O2, C H Cl3'
_chemical_formula_sum 'C27 H19 Br Cl3 N O2'
_chemical_formula_weight 575.69
_space_group_crystal_system monoclinic
_space_group_IT_number 11
_space_group_name_Hall '-P 2yb'
_space_group_name_H-M_alt 'P 1 21/m 1'
_atom_sites_solution_hydrogens geom
_atom_sites_solution_primary dual
_audit_creation_date 2020-06-21
_audit_creation_method
;
Olex2 1.3-dev
(compiled 2020.03.26 svn.re84ffbc8 for OlexSys, GUI svn.r6014)
;
_audit_update_record
;
2020-07-21 deposited with the CCDC.	2020-11-10 downloaded from the CCDC.
;
_cell_angle_alpha 90
_cell_angle_beta 109.160(2)
_cell_angle_gamma 90
_cell_formula_units_Z 2
_cell_length_a 12.6799(6)
_cell_length_b 6.6733(3)
_cell_length_c 15.0742(7)
_cell_measurement_reflns_used 9889
_cell_measurement_temperature 100.0
_cell_measurement_theta_max 31.08
_cell_measurement_theta_min 2.56
_cell_volume 1204.87(10)
_computing_cell_refinement 'SAINT V8.40A (Bruker, 2019)'
_computing_data_reduction 'SAINT V8.40A (Bruker, 2019)'
_computing_molecular_graphics 'Olex2 1.3-dev (Dolomanov et al., 2009)'
_computing_publication_material 'Olex2 1.3-dev (Dolomanov et al., 2009)'
_computing_structure_refinement 'SHELXL 2016/4 (Sheldrick, 2015)'
_computing_structure_solution 'SHELXT 2014/5 (Sheldrick, 2014)'
_diffrn_ambient_temperature 100.0
_diffrn_detector_area_resol_mean 7.9
_diffrn_detector_type 'CMOS area detector'
_diffrn_measured_fraction_theta_full 0.999
_diffrn_measured_fraction_theta_max 0.999
_diffrn_measurement_device 'three-circle diffractometer'
_diffrn_measurement_device_type 'Bruker APEX-II CCD'
_diffrn_measurement_method '\f and \w scans'
_diffrn_radiation_type MoK\a
_diffrn_radiation_wavelength 0.71073
_diffrn_reflns_av_R_equivalents 0.0428
_diffrn_reflns_av_unetI/netI 0.0208
_diffrn_reflns_Laue_measured_fraction_full 0.999
_diffrn_reflns_Laue_measured_fraction_max 0.999
_diffrn_reflns_limit_h_max 16
_diffrn_reflns_limit_h_min -16
_diffrn_reflns_limit_k_max 8
_diffrn_reflns_limit_k_min -8
_diffrn_reflns_limit_l_max 20
_diffrn_reflns_limit_l_min -20
_diffrn_reflns_number 33721
_diffrn_reflns_point_group_measured_fraction_full 0.999
_diffrn_reflns_point_group_measured_fraction_max 0.999
_diffrn_reflns_theta_full 25.242
_diffrn_reflns_theta_max 28.280
_diffrn_reflns_theta_min 2.556
_diffrn_standards_number 0
_exptl_absorpt_coefficient_mu 2.065
_exptl_absorpt_correction_T_max 0.7462
_exptl_absorpt_correction_T_min 0.6103
_exptl_absorpt_correction_type multi-scan
_exptl_absorpt_process_details
;
SADABS-2016/2 (Bruker,2016/2) was used for absorption correction.
wR2(int) was 0.1123 before and 0.0527 after correction.
The Ratio of minimum to maximum transmission is 0.8179.
The \l/2 correction factor is Not present.
;
_exptl_crystal_colour 'clear greenish yellow'
_exptl_crystal_colour_lustre clear
_exptl_crystal_colour_modifier greenish
_exptl_crystal_colour_primary yellow
_exptl_crystal_density_diffrn 1.587
_exptl_crystal_description needle
_exptl_crystal_F_000 580
_exptl_crystal_size_max 0.37
_exptl_crystal_size_mid 0.13
_exptl_crystal_size_min 0.11
_refine_diff_density_max 0.740
_refine_diff_density_min -1.604
_refine_diff_density_rms 0.102
_refine_ls_extinction_method none
_refine_ls_goodness_of_fit_ref 1.119
_refine_ls_hydrogen_treatment constr
_refine_ls_matrix_type full
_refine_ls_number_parameters 201
_refine_ls_number_reflns 3230
_refine_ls_number_restraints 3
_refine_ls_restrained_S_all 1.118
_refine_ls_R_factor_all 0.0512
_refine_ls_R_factor_gt 0.0448
_refine_ls_shift/su_max 0.000
_refine_ls_shift/su_mean 0.000
_refine_ls_structure_factor_coef Fsqd
_refine_ls_weighting_details 'w=1/[\s^2^(Fo^2^)+(0.0581P)^2^+2.3567P] where P=(Fo^2^+2Fc^2^)/3'
_refine_ls_weighting_scheme calc
_refine_ls_wR_factor_gt 0.1172
_refine_ls_wR_factor_ref 0.1209
_reflns_Friedel_coverage 0.000
_reflns_number_gt 2906
_reflns_number_total 3230
_reflns_threshold_expression 'I > 2\s(I)'
_cod_data_source_file d0cc05780k2.cif
_cod_data_source_block goebeld200519_0m
_cod_database_code 7127648
_shelx_shelxl_version_number 2016/4
_shelx_space_group_comment
;
The symmetry employed for this shelxl refinement is uniquely defined
by the following loop, which should always be used as a source of
symmetry information in preference to the above space-group names.
They are only intended as comments.
;
_shelx_estimated_absorpt_t_max 0.805
_shelx_estimated_absorpt_t_min 0.515
_olex2_refinement_description
;
1. Fixed Uiso
 At 1.2 times of:
  All C(H) groups
 At 1.5 times of:
  All C(H,H,H) groups, All O(H) groups
2. Restrained planarity
 H1, O1, C3, C2, C12, N1
 with sigma of 0.1
3.a Ternary CH refined with riding coordinates:
 C21(H21)
3.b Aromatic/amide H refined with riding coordinates:
 C1(H1A), C4(H4), C5(H5), C6(H6), C8(H8), C15(H15), C16(H16), C17(H17),
 C18(H18), C19(H19), C20(H20)
3.c Idealised Me refined as rotating group:
 C10(H10A,H10B,H10C)
3.d Idealised tetrahedral OH refined as rotating group:
 O1(H1)
;
_olex2_submission_special_instructions 'No special instructions were received'

loop_
_space_group_symop_operation_xyz
'x, y, z'
'-x, y+1/2, -z'
'-x, -y, -z'
'x, -y-1/2, z'

loop_
_atom_site_label
_atom_site_type_symbol
_atom_site_fract_x
_atom_site_fract_y
_atom_site_fract_z
_atom_site_U_iso_or_equiv
_atom_site_adp_type
_atom_site_occupancy
_atom_site_site_symmetry_order
_atom_site_calc_flag
_atom_site_refinement_flags_posn
_atom_site_refinement_flags_adp
_atom_site_refinement_flags_occupancy
_atom_site_disorder_assembly
_atom_site_disorder_group
Br1 Br 0.04955(3) 0.750000 -0.08785(2) 0.02219(13) Uani 1 2 d S T P . .
O1 O 0.65007(19) 0.750000 0.49108(17) 0.0169(5) Uani 1 2 d S T P . .
H1 H 0.665790 0.750000 0.549726 0.025 Uiso 1 2 calc R U P . .
O2 O 0.4405(2) 0.750000 0.65590(16) 0.0168(5) Uani 1 2 d S T P . .
N1 N 0.6167(2) 0.750000 0.6524(2) 0.0138(6) Uani 1 2 d S T P . .
C1 C 0.3477(3) 0.750000 0.4574(2) 0.0126(6) Uani 1 2 d S T P . .
H1A H 0.298185 0.750000 0.493052 0.015 Uiso 1 2 calc R U P . .
C2 C 0.4643(3) 0.750000 0.5027(2) 0.0117(6) Uani 1 2 d S T P . .
C3 C 0.5372(3) 0.750000 0.4497(2) 0.0122(6) Uani 1 2 d S T P . .
C4 C 0.4958(3) 0.750000 0.3524(2) 0.0127(6) Uani 1 2 d S T P . .
H4 H 0.545018 0.750000 0.316553 0.015 Uiso 1 2 calc R U P . .
C4A C 0.3807(3) 0.750000 0.3083(2) 0.0121(6) Uani 1 2 d S T P . .
C4B C 0.3152(3) 0.750000 0.2089(2) 0.0119(6) Uani 1 2 d S T P . .
C5 C 0.3495(3) 0.750000 0.1303(2) 0.0144(6) Uani 1 2 d S T P . .
H5 H 0.426672 0.750000 0.136963 0.017 Uiso 1 2 calc R U P . .
C6 C 0.2691(3) 0.750000 0.0421(2) 0.0155(7) Uani 1 2 d S T P . .
H6 H 0.290387 0.750000 -0.012714 0.019 Uiso 1 2 calc R U P . .
C7 C 0.1567(3) 0.750000 0.0347(2) 0.0151(7) Uani 1 2 d S T P . .
C8 C 0.1208(3) 0.750000 0.1121(2) 0.0155(7) Uani 1 2 d S T P . .
H8 H 0.043528 0.750000 0.105108 0.019 Uiso 1 2 calc R U P . .
C8A C 0.2018(3) 0.750000 0.2002(2) 0.0128(6) Uani 1 2 d S T P . .
C9 C 0.1859(3) 0.750000 0.2963(2) 0.0133(6) Uani 1 2 d S T P . .
C9A C 0.3066(3) 0.750000 0.3603(2) 0.0116(6) Uani 1 2 d S T P . .
C10 C 0.1239(2) 0.5621(4) 0.31048(17) 0.0183(5) Uani 1 1 d . . . . .
H10A H 0.048243 0.561637 0.264816 0.027 Uiso 1 1 calc R U . . .
H10B H 0.119706 0.561853 0.374248 0.027 Uiso 1 1 calc R U . . .
H10C H 0.164048 0.442482 0.301420 0.027 Uiso 1 1 calc R U . . .
C12 C 0.5109(3) 0.750000 0.6040(2) 0.0124(6) Uani 1 2 d S T P . .
C13 C 0.5115(3) 0.750000 0.7481(2) 0.0169(7) Uani 1 2 d S T P . .
C14 C 0.6217(3) 0.750000 0.7463(2) 0.0122(6) Uani 1 2 d S T P . .
C15 C 0.7100(3) 0.750000 0.8283(2) 0.0143(6) Uani 1 2 d S T P . .
H15 H 0.784586 0.750000 0.827501 0.017 Uiso 1 2 calc R U P . .
C15A C 0.6876(3) 0.750000 0.9136(2) 0.0149(7) Uani 1 2 d S T P . .
C16 C 0.7757(3) 0.750000 1.0008(2) 0.0184(7) Uani 1 2 d S T P . .
H16 H 0.850721 0.750000 1.001184 0.022 Uiso 1 2 calc R U P . .
C17 C 0.7551(3) 0.750000 1.0842(3) 0.0284(9) Uani 1 2 d S T P . .
H17 H 0.815323 0.750000 1.141903 0.034 Uiso 1 2 calc R U P . .
C18 C 0.6446(4) 0.750000 1.0842(3) 0.060(2) Uani 1 2 d S T P . .
H18 H 0.630168 0.750000 1.142168 0.072 Uiso 1 2 calc R U P . .
C19 C 0.5573(4) 0.750000 1.0017(3) 0.060(2) Uani 1 2 d S T P . .
H19 H 0.483011 0.750000 1.003334 0.071 Uiso 1 2 calc R U P . .
C19A C 0.5754(3) 0.750000 0.9138(3) 0.0263(9) Uani 1 2 d S T P . .
C20 C 0.4843(3) 0.750000 0.8280(3) 0.0307(10) Uani 1 2 d S T P . .
H20 H 0.408915 0.750000 0.826691 0.037 Uiso 1 2 calc R U P . .
Cl1 Cl 0.95883(15) 0.750000 0.48901(12) 0.0932(9) Uani 1 2 d S T P . .
Cl2 Cl 0.81292(11) 0.5372(3) 0.33062(10) 0.0812(4) Uani 1 1 d . . . . .
C21 C 0.8338(5) 0.750000 0.3995(4) 0.064(2) Uani 1 2 d S T P . .
H21 H 0.774333 0.749999 0.429626 0.076 Uiso 1 2 calc R U P . .

loop_
_atom_site_aniso_label
_atom_site_aniso_U_11
_atom_site_aniso_U_22
_atom_site_aniso_U_33
_atom_site_aniso_U_23
_atom_site_aniso_U_13
_atom_site_aniso_U_12
Br1 0.01434(18) 0.0360(2) 0.01205(18) 0.000 -0.00131(12) 0.000
O1 0.0074(11) 0.0308(14) 0.0110(11) 0.000 0.0011(9) 0.000
O2 0.0106(11) 0.0303(14) 0.0090(11) 0.000 0.0024(9) 0.000
N1 0.0109(13) 0.0177(14) 0.0122(13) 0.000 0.0030(10) 0.000
C1 0.0107(14) 0.0138(15) 0.0133(15) 0.000 0.0039(12) 0.000
C2 0.0118(14) 0.0129(15) 0.0100(14) 0.000 0.0033(12) 0.000
C3 0.0083(14) 0.0132(15) 0.0138(15) 0.000 0.0018(12) 0.000
C4 0.0105(15) 0.0151(16) 0.0125(15) 0.000 0.0037(12) 0.000
C4A 0.0091(14) 0.0144(15) 0.0123(15) 0.000 0.0028(12) 0.000
C4B 0.0101(14) 0.0128(15) 0.0119(15) 0.000 0.0025(12) 0.000
C5 0.0129(15) 0.0165(16) 0.0139(15) 0.000 0.0047(12) 0.000
C6 0.0147(16) 0.0190(17) 0.0128(15) 0.000 0.0044(13) 0.000
C7 0.0121(15) 0.0176(17) 0.0122(15) 0.000 -0.0008(12) 0.000
C8 0.0107(14) 0.0183(17) 0.0156(16) 0.000 0.0018(12) 0.000
C8A 0.0111(15) 0.0145(16) 0.0118(15) 0.000 0.0024(12) 0.000
C9 0.0089(14) 0.0200(17) 0.0105(14) 0.000 0.0023(11) 0.000
C9A 0.0098(14) 0.0119(15) 0.0130(15) 0.000 0.0034(12) 0.000
C10 0.0146(11) 0.0232(13) 0.0164(11) 0.0003(10) 0.0044(9) -0.0053(10)
C12 0.0115(15) 0.0126(15) 0.0138(15) 0.000 0.0052(12) 0.000
C13 0.0110(15) 0.0265(19) 0.0116(15) 0.000 0.0014(12) 0.000
C14 0.0120(15) 0.0119(15) 0.0131(15) 0.000 0.0046(12) 0.000
C15 0.0108(14) 0.0165(16) 0.0139(15) 0.000 0.0018(12) 0.000
C15A 0.0124(15) 0.0173(16) 0.0138(15) 0.000 0.0026(12) 0.000
C16 0.0158(16) 0.0227(18) 0.0144(16) 0.000 0.0016(13) 0.000
C17 0.0193(18) 0.051(3) 0.0117(17) 0.000 0.0011(14) 0.000
C18 0.022(2) 0.146(7) 0.0108(19) 0.000 0.0051(17) 0.000
C19 0.016(2) 0.150(7) 0.014(2) 0.000 0.0070(16) 0.000
C19A 0.0112(16) 0.056(3) 0.0106(16) 0.000 0.0026(13) 0.000
C20 0.0100(16) 0.068(3) 0.0143(17) 0.000 0.0038(13) 0.000
Cl1 0.0493(9) 0.188(3) 0.0431(9) 0.000 0.0158(7) 0.000
Cl2 0.0653(8) 0.0900(10) 0.0715(8) 0.0127(7) -0.0002(6) -0.0226(7)
C21 0.030(3) 0.133(7) 0.032(3) 0.000 0.017(2) 0.000

loop_
_atom_type_symbol
_atom_type_description
_atom_type_scat_dispersion_real
_atom_type_scat_dispersion_imag
_atom_type_scat_source
C C 0.0033 0.0016 'International Tables Vol C Tables 4.2.6.8 and 6.1.1.4'
H H 0.0000 0.0000 'International Tables Vol C Tables 4.2.6.8 and 6.1.1.4'
Br Br -0.2901 2.4595 'International Tables Vol C Tables 4.2.6.8 and 6.1.1.4'
Cl Cl 0.1484 0.1585 'International Tables Vol C Tables 4.2.6.8 and 6.1.1.4'
N N 0.0061 0.0033 'International Tables Vol C Tables 4.2.6.8 and 6.1.1.4'
O O 0.0106 0.0060 'International Tables Vol C Tables 4.2.6.8 and 6.1.1.4'

loop_
_geom_angle_atom_site_label_1
_geom_angle_atom_site_label_2
_geom_angle_atom_site_label_3
_geom_angle
_geom_angle_site_symmetry_1
_geom_angle_site_symmetry_3
_geom_angle_publ_flag
C3 O1 H1 109.5 . . ?
C12 O2 C13 104.0(3) . . ?
C12 N1 C14 105.3(3) . . ?
C2 C1 H1A 120.6 . . ?
C9A C1 H1A 120.6 . . ?
C9A C1 C2 118.8(3) . . ?
C1 C2 C12 120.7(3) . . ?
C3 C2 C1 120.4(3) . . ?
C3 C2 C12 118.9(3) . . ?
O1 C3 C2 121.9(3) . . ?
O1 C3 C4 117.5(3) . . ?
C4 C3 C2 120.7(3) . . ?
C3 C4 H4 120.7 . . ?
C3 C4 C4A 118.6(3) . . ?
C4A C4 H4 120.7 . . ?
C4 C4A C4B 130.3(3) . . ?
C4 C4A C9A 121.4(3) . . ?
C9A C4A C4B 108.3(3) . . ?
C5 C4B C4A 130.1(3) . . ?
C5 C4B C8A 121.3(3) . . ?
C8A C4B C4A 108.5(3) . . ?
C4B C5 H5 120.7 . . ?
C6 C5 C4B 118.7(3) . . ?
C6 C5 H5 120.7 . . ?
C5 C6 H6 120.4 . . ?
C5 C6 C7 119.3(3) . . ?
C7 C6 H6 120.4 . . ?
C6 C7 Br1 117.7(3) . . ?
C8 C7 Br1 119.4(3) . . ?
C8 C7 C6 122.9(3) . . ?
C7 C8 H8 121.2 . . ?
C7 C8 C8A 117.5(3) . . ?
C8A C8 H8 121.2 . . ?
C4B C8A C9 111.3(3) . . ?
C8 C8A C4B 120.3(3) . . ?
C8 C8A C9 128.5(3) . . ?
C8A C9 C10 111.45(18) . 4_575 ?
C8A C9 C10 111.45(18) . . ?
C9A C9 C8A 100.6(3) . . ?
C9A C9 C10 111.59(18) . . ?
C9A C9 C10 111.60(18) . 4_575 ?
C10 C9 C10 109.9(3) . 4_575 ?
C1 C9A C4A 120.1(3) . . ?
C1 C9A C9 128.6(3) . . ?
C4A C9A C9 111.3(3) . . ?
C9 C10 H10A 109.5 . . ?
C9 C10 H10B 109.5 . . ?
C9 C10 H10C 109.5 . . ?
H10A C10 H10B 109.5 . . ?
H10A C10 H10C 109.5 . . ?
H10B C10 H10C 109.5 . . ?
O2 C12 C2 119.2(3) . . ?
N1 C12 O2 115.3(3) . . ?
N1 C12 C2 125.5(3) . . ?
O2 C13 C14 107.7(3) . . ?
C20 C13 O2 128.3(3) . . ?
C20 C13 C14 124.1(3) . . ?
N1 C14 C13 107.7(3) . . ?
C15 C14 N1 131.9(3) . . ?
C15 C14 C13 120.4(3) . . ?
C14 C15 H15 120.8 . . ?
C14 C15 C15A 118.4(3) . . ?
C15A C15 H15 120.8 . . ?
C15 C15A C16 121.0(3) . . ?
C15 C15A C19A 120.2(3) . . ?
C16 C15A C19A 118.8(3) . . ?
C15A C16 H16 119.2 . . ?
C17 C16 C15A 121.6(3) . . ?
C17 C16 H16 119.2 . . ?
C16 C17 H17 120.3 . . ?
C16 C17 C18 119.5(4) . . ?
C18 C17 H17 120.3 . . ?
C17 C18 H18 119.6 . . ?
C19 C18 C17 120.8(4) . . ?
C19 C18 H18 119.6 . . ?
C18 C19 H19 119.4 . . ?
C18 C19 C19A 121.3(4) . . ?
C19A C19 H19 119.4 . . ?
C19 C19A C15A 118.1(3) . . ?
C19 C19A C20 121.2(4) . . ?
C20 C19A C15A 120.7(3) . . ?
C13 C20 C19A 116.1(3) . . ?
C13 C20 H20 121.9 . . ?
C19A C20 H20 121.9 . . ?
Cl1 C21 Cl2 113.2(2) . . ?
Cl1 C21 Cl2 113.2(2) . 4_575 ?
Cl1 C21 H21 106.5 . . ?
Cl2 C21 Cl2 110.6(3) . 4_575 ?
Cl2 C21 H21 106.5 4_575 . ?
Cl2 C21 H21 106.5 . . ?

loop_
_geom_bond_atom_site_label_1
_geom_bond_atom_site_label_2
_geom_bond_distance
_geom_bond_site_symmetry_2
_geom_bond_publ_flag
Br1 C7 1.900(3) . ?
O1 H1 0.8400 . ?
O1 C3 1.361(4) . ?
O2 C12 1.366(4) . ?
O2 C13 1.386(4) . ?
N1 C12 1.300(4) . ?
N1 C14 1.397(4) . ?
C1 H1A 0.9500 . ?
C1 C2 1.411(4) . ?
C1 C9A 1.384(4) . ?
C2 C3 1.406(4) . ?
C2 C12 1.446(4) . ?
C3 C4 1.386(5) . ?
C4 H4 0.9500 . ?
C4 C4A 1.391(4) . ?
C4A C4B 1.455(4) . ?
C4A C9A 1.408(4) . ?
C4B C5 1.390(5) . ?
C4B C8A 1.401(4) . ?
C5 H5 0.9500 . ?
C5 C6 1.385(5) . ?
C6 H6 0.9500 . ?
C6 C7 1.393(5) . ?
C7 C8 1.385(5) . ?
C8 H8 0.9500 . ?
C8 C8A 1.387(5) . ?
C8A C9 1.526(5) . ?
C9 C9A 1.518(4) . ?
C9 C10 1.532(3) 4_575 ?
C9 C10 1.532(3) . ?
C10 H10A 0.9800 . ?
C10 H10B 0.9800 . ?
C10 H10C 0.9800 . ?
C13 C14 1.406(5) . ?
C13 C20 1.357(5) . ?
C14 C15 1.367(5) . ?
C15 H15 0.9500 . ?
C15 C15A 1.406(5) . ?
C15A C16 1.418(5) . ?
C15A C19A 1.424(5) . ?
C16 H16 0.9500 . ?
C16 C17 1.366(5) . ?
C17 H17 0.9500 . ?
C17 C18 1.401(6) . ?
C18 H18 0.9500 . ?
C18 C19 1.367(6) . ?
C19 H19 0.9500 . ?
C19 C19A 1.417(5) . ?
C19A C20 1.423(5) . ?
C20 H20 0.9500 . ?
Cl1 C21 1.712(6) . ?
Cl2 C21 1.727(4) . ?
C21 Cl2 1.727(4) 4_575 ?
C21 H21 1.0000 . ?

loop_
_geom_torsion_atom_site_label_1
_geom_torsion_atom_site_label_2
_geom_torsion_atom_site_label_3
_geom_torsion_atom_site_label_4
_geom_torsion
_geom_torsion_site_symmetry_1
_geom_torsion_site_symmetry_2
_geom_torsion_site_symmetry_3
_geom_torsion_site_symmetry_4
_geom_torsion_publ_flag
Br1 C7 C8 C8A 180.000(0) . . . . ?
O1 C3 C4 C4A 180.000(1) . . . . ?
O2 C13 C14 N1 0.000(1) . . . . ?
O2 C13 C14 C15 180.000(1) . . . . ?
O2 C13 C20 C19A 180.000(2) . . . . ?
N1 C14 C15 C15A 180.000(2) . . . . ?
C1 C2 C3 O1 180.000(1) . . . . ?
C1 C2 C3 C4 0.000(1) . . . . ?
C1 C2 C12 O2 0.000(1) . . . . ?
C1 C2 C12 N1 180.000(1) . . . . ?
C2 C1 C9A C4A 0.000(1) . . . . ?
C2 C1 C9A C9 180.000(1) . . . . ?
C2 C3 C4 C4A 0.000(1) . . . . ?
C3 C2 C12 O2 180.000(1) . . . . ?
C3 C2 C12 N1 0.000(1) . . . . ?
C3 C4 C4A C4B 180.000(1) . . . . ?
C3 C4 C4A C9A 0.000(1) . . . . ?
C4 C4A C4B C5 0.000(1) . . . . ?
C4 C4A C4B C8A 180.000(1) . . . . ?
C4 C4A C9A C1 0.000(1) . . . . ?
C4 C4A C9A C9 180.000(1) . . . . ?
C4A C4B C5 C6 180.000(0) . . . . ?
C4A C4B C8A C8 180.000(0) . . . . ?
C4A C4B C8A C9 0.000(0) . . . . ?
C4B C4A C9A C1 180.000(1) . . . . ?
C4B C4A C9A C9 0.000(1) . . . . ?
C4B C5 C6 C7 0.000(0) . . . . ?
C4B C8A C9 C9A 0.000(1) . . . . ?
C4B C8A C9 C10 118.41(19) . . . 4_575 ?
C4B C8A C9 C10 -118.40(19) . . . . ?
C5 C4B C8A C8 0.000(0) . . . . ?
C5 C4B C8A C9 180.000(0) . . . . ?
C5 C6 C7 Br1 180.000(0) . . . . ?
C5 C6 C7 C8 0.000(0) . . . . ?
C6 C7 C8 C8A 0.000(0) . . . . ?
C7 C8 C8A C4B 0.000(0) . . . . ?
C7 C8 C8A C9 180.000(0) . . . . ?
C8 C8A C9 C9A 180.000(0) . . . . ?
C8 C8A C9 C10 -61.59(19) . . . 4_575 ?
C8 C8A C9 C10 61.60(19) . . . . ?
C8A C4B C5 C6 0.000(0) . . . . ?
C8A C9 C9A C1 180.000(1) . . . . ?
C8A C9 C9A C4A 0.000(1) . . . . ?
C9A C1 C2 C3 0.000(1) . . . . ?
C9A C1 C2 C12 180.000(1) . . . . ?
C9A C4A C4B C5 180.000(1) . . . . ?
C9A C4A C4B C8A 0.000(1) . . . . ?
C10 C9 C9A C1 -61.7(2) . . . . ?
C10 C9 C9A C1 61.7(2) 4_575 . . . ?
C10 C9 C9A C4A -118.3(2) 4_575 . . . ?
C10 C9 C9A C4A 118.3(2) . . . . ?
C12 O2 C13 C14 0.000(1) . . . . ?
C12 O2 C13 C20 180.000(2) . . . . ?
C12 N1 C14 C13 0.000(1) . . . . ?
C12 N1 C14 C15 180.000(2) . . . . ?
C12 C2 C3 O1 0.000(1) . . . . ?
C12 C2 C3 C4 180.000(1) . . . . ?
C13 O2 C12 N1 0.000(1) . . . . ?
C13 O2 C12 C2 180.000(1) . . . . ?
C13 C14 C15 C15A 0.000(2) . . . . ?
C14 N1 C12 O2 0.000(1) . . . . ?
C14 N1 C12 C2 180.000(1) . . . . ?
C14 C13 C20 C19A 0.000(2) . . . . ?
C14 C15 C15A C16 180.000(2) . . . . ?
C14 C15 C15A C19A 0.000(2) . . . . ?
C15 C15A C16 C17 180.000(2) . . . . ?
C15 C15A C19A C19 180.000(2) . . . . ?
C15 C15A C19A C20 0.000(2) . . . . ?
C15A C16 C17 C18 0.000(3) . . . . ?
C15A C19A C20 C13 0.000(2) . . . . ?
C16 C15A C19A C19 0.000(3) . . . . ?
C16 C15A C19A C20 180.000(2) . . . . ?
C16 C17 C18 C19 0.000(3) . . . . ?
C17 C18 C19 C19A 0.000(3) . . . . ?
C18 C19 C19A C15A 0.000(3) . . . . ?
C18 C19 C19A C20 180.000(2) . . . . ?
C19 C19A C20 C13 180.000(2) . . . . ?
C19A C15A C16 C17 0.000(2) . . . . ?
C20 C13 C14 N1 180.000(1) . . . . ?
C20 C13 C14 C15 0.000(2) . . . . ?
